data_1549017
loop_
_publ_author_name
'Banerjee, Samya'
'Soldevila-Barreda, Joan J'
'Wolny, Juliusz A.'
'Wootton, Christopher A.'
'Habtemariam, Abraha'
'Romero-Canel\'on, Isolda'
'Chen, Feng'
'Clarkson, Guy J.'
'Prokes, Ivan'
'Song, Lijiang'
'O'Connor, Peter B'
'Sch\"unemann, Volker'
'Sadler, Peter J.'

_publ_section_title
;
 New activation mechanism for half-sandwich organometallic anticancer
 complexes.
;
_journal_issue 12
_journal_name_full 'Chemical science'
_journal_page_first 3177
_journal_page_last 3185
_journal_paper_doi 10.1039/c7sc05058e
_journal_volume 9
_journal_year 2018
_chemical_formula_moiety 'C31 H29 Cl N2 Rh, C3 H6 O, F6 P'
_chemical_formula_sum 'C34 H35 Cl F6 N2 O P Rh'
_chemical_formula_weight 770.97
_space_group_crystal_system triclinic
_space_group_IT_number 2
_space_group_name_Hall '-P 1'
_space_group_name_H-M_alt 'P -1'
_symmetry_space_group_name_Hall '-P 1'
_symmetry_space_group_name_H-M 'P -1'
_atom_sites_solution_hydrogens geom
_atom_sites_solution_primary direct
_audit_block_doi 10.5517/ccdc.csd.cc1jnp40
_audit_creation_date 2015-04-28
_audit_creation_method
;
Olex2 1.2
(compiled 2015.01.26 svn.r3151 for OlexSys, GUI svn.r4998)
;
_audit_update_record
;
2015-08-22 deposited with the CCDC.
2018-02-19 downloaded from the CCDC.
;
_cell_angle_alpha 80.000(2)
_cell_angle_beta 86.442(2)
_cell_angle_gamma 86.175(2)
_cell_formula_units_Z 2
_cell_length_a 8.40215(19)
_cell_length_b 12.9603(3)
_cell_length_c 15.3920(4)
_cell_measurement_reflns_used 11352
_cell_measurement_temperature 150(2)
_cell_measurement_theta_max 78.3330
_cell_measurement_theta_min 4.1290
_cell_volume 1644.79(7)
_computing_cell_refinement
;
CrysAlisPro, Agilent Technologies,
Version 1.171.37.35 (release 13-08-2014 CrysAlis171 .NET)
(compiled Aug 13 2014,18:06:01)
;
_computing_data_collection
;
CrysAlisPro, Agilent Technologies,
Version 1.171.37.35 (release 13-08-2014 CrysAlis171 .NET)
(compiled Aug 13 2014,18:06:01)
;
_computing_data_reduction
;
CrysAlisPro, Agilent Technologies,
Version 1.171.37.35 (release 13-08-2014 CrysAlis171 .NET)
(compiled Aug 13 2014,18:06:01)
;
_computing_molecular_graphics 'Olex2 (Dolomanov et al., 2009)'
_computing_publication_material 'Olex2 (Dolomanov et al., 2009)'
_computing_structure_refinement 'ShelXL (Sheldrick, 2008)'
_computing_structure_solution 'ShelXT (Sheldrick, 2015)'
_diffrn_ambient_temperature 150(2)
_diffrn_detector 'CCD plate'
_diffrn_detector_area_resol_mean 5.1417
_diffrn_detector_type Ruby
_diffrn_measured_fraction_theta_full 1.000
_diffrn_measured_fraction_theta_max 0.983
_diffrn_measurement_details
;
#__ type_ start__ end____ width___ exp.time_
  1 omega  -18.00   33.00   1.0000    6.5000
omega____ theta____ kappa____ phi______ frames
    -      -38.5000   36.0000   74.0000 51

#__ type_ start__ end____ width___ exp.time_
  2 omega  -90.00   -1.00   1.0000    6.5000
omega____ theta____ kappa____ phi______ frames
    -      -38.5000  125.0000  -60.0000 89

#__ type_ start__ end____ width___ exp.time_
  3 omega  -50.00    1.00   1.0000    6.5000
omega____ theta____ kappa____ phi______ frames
    -      -38.5000   38.0000  -30.0000 51

#__ type_ start__ end____ width___ exp.time_
  4 omega -105.00  -33.00   1.0000    6.5000
omega____ theta____ kappa____ phi______ frames
    -      -38.5000  -38.0000   90.0000 72

#__ type_ start__ end____ width___ exp.time_
  5 omega -107.00  -13.00   1.0000    6.5000
omega____ theta____ kappa____ phi______ frames
    -      -38.5000  -57.0000 -180.0000 94

#__ type_ start__ end____ width___ exp.time_
  6 omega   54.00   88.00   1.0000    6.5000
omega____ theta____ kappa____ phi______ frames
    -       42.8790 -125.0000 -180.0000 34

#__ type_ start__ end____ width___ exp.time_
  7 omega  107.00  178.00   1.0000   26.0000
omega____ theta____ kappa____ phi______ frames
    -      114.0000   45.0000 -120.0000 71

#__ type_ start__ end____ width___ exp.time_
  8 omega   92.00  174.00   1.0000   26.0000
omega____ theta____ kappa____ phi______ frames
    -      114.0000   45.0000  -60.0000 82

#__ type_ start__ end____ width___ exp.time_
  9 omega   46.00  121.00   1.0000   26.0000
omega____ theta____ kappa____ phi______ frames
    -      114.0000  -61.0000  -90.0000 75

#__ type_ start__ end____ width___ exp.time_
 10 omega   63.00   91.00   1.0000   26.0000
omega____ theta____ kappa____ phi______ frames
    -      114.0000  -30.0000    0.0000 28

#__ type_ start__ end____ width___ exp.time_
 11 omega   42.00   87.00   1.0000   26.0000
omega____ theta____ kappa____ phi______ frames
    -      114.0000  -30.0000  -90.0000 45

#__ type_ start__ end____ width___ exp.time_
 12 omega   63.00  116.00   1.0000   26.0000
omega____ theta____ kappa____ phi______ frames
    -      114.0000 -111.0000  -60.0000 53

#__ type_ start__ end____ width___ exp.time_
 13 omega   35.00   85.00   1.0000   26.0000
omega____ theta____ kappa____ phi______ frames
    -      114.0000  -95.0000 -180.0000 50

#__ type_ start__ end____ width___ exp.time_
 14 omega   44.00   91.00   1.0000   26.0000
omega____ theta____ kappa____ phi______ frames
    -      114.0000  -30.0000  120.0000 47

#__ type_ start__ end____ width___ exp.time_
 15 omega   80.00  112.00   1.0000   26.0000
omega____ theta____ kappa____ phi______ frames
    -      114.0000 -111.0000   30.0000 32

#__ type_ start__ end____ width___ exp.time_
 16 omega  124.00  151.00   1.0000   26.0000
omega____ theta____ kappa____ phi______ frames
    -      114.0000   30.0000   30.0000 27

#__ type_ start__ end____ width___ exp.time_
 17 omega   42.00  114.00   1.0000   26.0000
omega____ theta____ kappa____ phi______ frames
    -      114.0000 -111.0000 -180.0000 72

#__ type_ start__ end____ width___ exp.time_
 18 omega  101.00  137.00   1.0000   26.0000
omega____ theta____ kappa____ phi______ frames
    -      114.0000  -61.0000  150.0000 36

#__ type_ start__ end____ width___ exp.time_
 19 omega   57.00  104.00   1.0000   26.0000
omega____ theta____ kappa____ phi______ frames
    -      114.0000  -95.0000   90.0000 47

#__ type_ start__ end____ width___ exp.time_
 20 omega   83.00  116.00   1.0000   26.0000
omega____ theta____ kappa____ phi______ frames
    -      114.0000 -111.0000   90.0000 33

#__ type_ start__ end____ width___ exp.time_
 21 omega  114.00  177.00   1.0000   26.0000
omega____ theta____ kappa____ phi______ frames
    -      114.0000   30.0000    0.0000 63

#__ type_ start__ end____ width___ exp.time_
 22 omega   44.00   87.00   1.0000   26.0000
omega____ theta____ kappa____ phi______ frames
    -      114.0000  -45.0000 -180.0000 43

#__ type_ start__ end____ width___ exp.time_
 23 omega   36.00   85.00   1.0000   26.0000
omega____ theta____ kappa____ phi______ frames
    -      114.0000  -95.0000   30.0000 49

#__ type_ start__ end____ width___ exp.time_
 24 omega   62.00  114.00   1.0000   26.0000
omega____ theta____ kappa____ phi______ frames
    -      114.0000 -111.0000 -120.0000 52

#__ type_ start__ end____ width___ exp.time_
 25 omega   84.00  113.00   1.0000   26.0000
omega____ theta____ kappa____ phi______ frames
    -      114.0000 -111.0000  -30.0000 29

#__ type_ start__ end____ width___ exp.time_
 26 omega  101.00  171.00   1.0000   26.0000
omega____ theta____ kappa____ phi______ frames
    -      114.0000  111.0000 -180.0000 70

#__ type_ start__ end____ width___ exp.time_
 27 omega  118.00  178.00   1.0000   26.0000
omega____ theta____ kappa____ phi______ frames
    -      114.0000  111.0000 -120.0000 60

#__ type_ start__ end____ width___ exp.time_
 28 omega  -50.00   33.00   1.0000    6.5000
omega____ theta____ kappa____ phi______ frames
    -      -38.5000   38.0000  150.0000 83

#__ type_ start__ end____ width___ exp.time_
 29 omega   18.00  111.00   1.0000    6.5000
omega____ theta____ kappa____ phi______ frames
    -       42.8790   57.0000   90.0000 93

#__ type_ start__ end____ width___ exp.time_
 30 omega   13.00  112.00   1.0000    6.5000
omega____ theta____ kappa____ phi______ frames
    -       42.8790   77.0000 -150.0000 99

#__ type_ start__ end____ width___ exp.time_
 31 omega   13.00  114.00   1.0000    6.5000
omega____ theta____ kappa____ phi______ frames
    -       42.8790   77.0000  -30.0000 101
;
_diffrn_measurement_device 'four-circle diffractometer'
_diffrn_measurement_device_type 'Xcalibur, Ruby, Gemini'
_diffrn_measurement_method '\w scans'
_diffrn_orient_matrix_UB_11 -0.0085430000
_diffrn_orient_matrix_UB_12 0.1154883000
_diffrn_orient_matrix_UB_13 -0.0461888000
_diffrn_orient_matrix_UB_21 -0.1836148000
_diffrn_orient_matrix_UB_22 -0.0001151000
_diffrn_orient_matrix_UB_23 0.0032398000
_diffrn_orient_matrix_UB_31 -0.0084055000
_diffrn_orient_matrix_UB_32 0.0357579000
_diffrn_orient_matrix_UB_33 0.0906236000
_diffrn_radiation_monochromator graphite
_diffrn_radiation_probe x-ray
_diffrn_radiation_type CuK\a
_diffrn_radiation_wavelength 1.54184
_diffrn_reflns_av_R_equivalents 0.0399
_diffrn_reflns_av_unetI/netI 0.0399
_diffrn_reflns_Laue_measured_fraction_full 1.000
_diffrn_reflns_Laue_measured_fraction_max 0.983
_diffrn_reflns_limit_h_max 9
_diffrn_reflns_limit_h_min -10
_diffrn_reflns_limit_k_max 16
_diffrn_reflns_limit_k_min -16
_diffrn_reflns_limit_l_max 19
_diffrn_reflns_limit_l_min -13
_diffrn_reflns_number 18378
_diffrn_reflns_point_group_measured_fraction_full 1.000
_diffrn_reflns_point_group_measured_fraction_max 0.983
_diffrn_reflns_theta_full 67.684
_diffrn_reflns_theta_max 78.769
_diffrn_reflns_theta_min 4.137
_diffrn_source 'Enhance (Cu) X-ray Source'
_exptl_absorpt_coefficient_mu 5.975
_exptl_absorpt_correction_T_max 1.00000
_exptl_absorpt_correction_T_min 0.42379
_exptl_absorpt_correction_type multi-scan
_exptl_absorpt_process_details
;
CrysAlisPro, Agilent Technologies,
Version 1.171.37.35 (release 13-08-2014 CrysAlis171 .NET)
(compiled Aug 13 2014,18:06:01)
Empirical absorption correction using spherical harmonics,
 implemented in SCALE3 ABSPACK scaling algorithm.
Empirical absorption correction using spherical harmonics,
 implemented in SCALE3 ABSPACK scaling algorithm.
;
_exptl_crystal_colour orange
_exptl_crystal_colour_primary orange
_exptl_crystal_density_diffrn 1.557
_exptl_crystal_description block
_exptl_crystal_F_000 784
_exptl_crystal_size_max 0.2
_exptl_crystal_size_mid 0.18
_exptl_crystal_size_min 0.06
_refine_diff_density_max 0.789
_refine_diff_density_min -1.004
_refine_diff_density_rms 0.083
_refine_ls_extinction_method none
_refine_ls_goodness_of_fit_ref 1.051
_refine_ls_hydrogen_treatment constr
_refine_ls_matrix_type full
_refine_ls_number_parameters 421
_refine_ls_number_reflns 6984
_refine_ls_number_restraints 12
_refine_ls_restrained_S_all 1.431
_refine_ls_R_factor_all 0.0354
_refine_ls_R_factor_gt 0.0332
_refine_ls_shift/su_max 0.001
_refine_ls_shift/su_mean 0.000
_refine_ls_structure_factor_coef Fsqd
_refine_ls_weighting_details 'w=1/[\s^2^(Fo^2^)+(0.0523P)^2^+0.9670P] where P=(Fo^2^+2Fc^2^)/3'
_refine_ls_weighting_scheme calc
_refine_ls_wR_factor_gt 0.0883
_refine_ls_wR_factor_ref 0.0897
_reflns_Friedel_coverage 0.000
_reflns_number_gt 6552
_reflns_number_total 6984
_reflns_threshold_expression 'I > 2\s(I)'
_cod_data_source_file c7sc05058e2.cif
_cod_data_source_block js18
_cod_depositor_comments 'Adding full bibliography for 1549011--1549018.cif.'
_cod_original_cell_volume 1644.78(7)
_cod_database_code 1549017
_chemical_oxdiff_formula 'C20 H20 N2 O2 F6 P Cl Rh'
_shelx_space_group_comment
;
The symmetry employed for this shelxl refinement is uniquely defined
by the following loop, which should always be used as a source of
symmetry information in preference to the above space-group names.
They are only intended as comments.
;
_reflns_odcompleteness_completeness 99.79
_reflns_odcompleteness_iscentric 1
_reflns_odcompleteness_theta 75.12
_olex2_refinement_description
;
A SIMU restraint was used to give two fluorides in the PF6 
reasonably similar thermal parameters.

1. Fixed Uiso
 At 1.2 times of:
  All C(H) groups
 At 1.5 times of:
  All C(H,H,H) groups
2. Uiso/Uaniso restraints and constraints
P10 \\sim F14 \\sim F13: within 1.7A with sigma of 0.0008 and sigma for
terminal atoms of 0.0016
3.a Aromatic/amide H refined with riding coordinates:
 C2(H2), C3(H3), C4(H4), C5(H5), C8(H8), C9(H9), C10(H10), C11(H11), C13(H13),
 C14(H14), C15(H15), C16(H16), C17(H17), C20(H20), C21(H21), C23(H23), C24(H24)
3.b Idealised Me refined as rotating group:
 C30(H30A,H30B,H30C), C31(H31A,H31B,H31C), C32(H32A,H32B,H32C), C33(H33A,H33B,
 H33C), C34(H34A,H34B,H34C), C36(H36A,H36B,H36C)
;
_shelx_shelxl_version_number 2014/7
_olex2_submission_special_instructions 'No special instructions were received'

loop_
_space_group_symop_operation_xyz
'x, y, z'
'-x, -y, -z'

loop_
_atom_site_label
_atom_site_type_symbol
_atom_site_fract_x
_atom_site_fract_y
_atom_site_fract_z
_atom_site_U_iso_or_equiv
_atom_site_adp_type
_atom_site_occupancy
_atom_site_site_symmetry_order
_atom_site_calc_flag
_atom_site_refinement_flags_posn
_atom_site_refinement_flags_adp
Cl1 Cl 0.79487(7) 0.58168(4) 0.41348(4) 0.02596(12) Uani 1 1 d . .
Rh1 Rh 0.70910(2) 0.55200(2) 0.27544(2) 0.01892(7) Uani 1 1 d . .
N1 N 0.4815(2) 0.61473(16) 0.31179(13) 0.0223(4) Uani 1 1 d . .
C2 C 0.3687(3) 0.55905(19) 0.36088(16) 0.0254(5) Uani 1 1 d . .
H2 H 0.3914 0.4865 0.3816 0.030 Uiso 1 1 calc R .
C3 C 0.2200(3) 0.6040(2) 0.38233(16) 0.0278(5) Uani 1 1 d . .
H3 H 0.1422 0.5629 0.4173 0.033 Uiso 1 1 calc R .
C4 C 0.1872(3) 0.7097(2) 0.35179(18) 0.0311(5) Uani 1 1 d . .
H4 H 0.0856 0.7419 0.3647 0.037 Uiso 1 1 calc R .
C5 C 0.3033(3) 0.7679(2) 0.30245(18) 0.0304(5) Uani 1 1 d . .
H5 H 0.2828 0.8407 0.2816 0.036 Uiso 1 1 calc R .
C6 C 0.4509(3) 0.71869(19) 0.28362(15) 0.0236(5) Uani 1 1 d . .
C7 C 0.5864(3) 0.77420(19) 0.23689(16) 0.0256(5) Uani 1 1 d . .
C8 C 0.5805(4) 0.8816(2) 0.2059(2) 0.0371(6) Uani 1 1 d . .
H8 H 0.4840 0.9229 0.2118 0.045 Uiso 1 1 calc R .
C9 C 0.7167(4) 0.9276(2) 0.1664(2) 0.0415(7) Uani 1 1 d . .
H9 H 0.7150 1.0009 0.1447 0.050 Uiso 1 1 calc R .
C10 C 0.8557(4) 0.8652(2) 0.15883(19) 0.0359(6) Uani 1 1 d . .
H10 H 0.9507 0.8952 0.1320 0.043 Uiso 1 1 calc R .
C11 C 0.8543(3) 0.7589(2) 0.19083(17) 0.0301(5) Uani 1 1 d . .
H11 H 0.9500 0.7164 0.1860 0.036 Uiso 1 1 calc R .
N12 N 0.7218(3) 0.71347(16) 0.22861(13) 0.0240(4) Uani 1 1 d . .
C13 C 0.2803(3) -0.0069(2) 0.48935(18) 0.0294(5) Uani 1 1 d . .
H13 H 0.3418 -0.0282 0.4410 0.035 Uiso 1 1 calc R .
C14 C 0.1814(3) -0.0771(2) 0.5416(2) 0.0336(6) Uani 1 1 d . .
H14 H 0.1758 -0.1459 0.5289 0.040 Uiso 1 1 calc R .
C15 C 0.0909(3) -0.0467(2) 0.6120(2) 0.0356(6) Uani 1 1 d . .
H15 H 0.0225 -0.0945 0.6474 0.043 Uiso 1 1 calc R .
C16 C 0.0999(3) 0.0531(2) 0.63094(19) 0.0349(6) Uani 1 1 d . .
H16 H 0.0379 0.0736 0.6795 0.042 Uiso 1 1 calc R .
C17 C 0.1997(3) 0.1237(2) 0.57894(18) 0.0312(5) Uani 1 1 d . .
H17 H 0.2060 0.1920 0.5925 0.037 Uiso 1 1 calc R .
C18 C 0.2907(3) 0.09444(19) 0.50686(16) 0.0245(5) Uani 1 1 d . .
C19 C 0.3945(3) 0.16939(19) 0.45007(16) 0.0240(5) Uani 1 1 d . .
C20 C 0.4688(3) 0.24634(19) 0.48358(16) 0.0243(5) Uani 1 1 d . .
H20 H 0.4534 0.2505 0.5446 0.029 Uiso 1 1 calc R .
C21 C 0.5647(3) 0.31689(18) 0.42935(16) 0.0233(4) Uani 1 1 d . .
H21 H 0.6141 0.3686 0.4535 0.028 Uiso 1 1 calc R .
C22 C 0.5890(3) 0.31216(18) 0.33936(15) 0.0220(4) Uani 1 1 d . .
C23 C 0.5167(3) 0.2342(2) 0.30575(16) 0.0268(5) Uani 1 1 d . .
H23 H 0.5335 0.2291 0.2450 0.032 Uiso 1 1 calc R .
C24 C 0.4210(3) 0.1642(2) 0.36024(17) 0.0273(5) Uani 1 1 d . .
H24 H 0.3726 0.1120 0.3362 0.033 Uiso 1 1 calc R .
C25 C 0.6859(3) 0.38621(17) 0.27826(15) 0.0211(4) Uani 1 1 d . .
C26 C 0.6323(3) 0.44515(19) 0.19538(15) 0.0223(4) Uani 1 1 d . .
C27 C 0.7641(3) 0.4999(2) 0.15087(15) 0.0236(5) Uani 1 1 d . .
C28 C 0.8990(3) 0.47518(19) 0.20544(16) 0.0221(4) Uani 1 1 d . .
C29 C 0.8516(3) 0.40450(18) 0.28285(15) 0.0212(4) Uani 1 1 d . .
C30 C 0.9576(3) 0.3553(2) 0.35507(17) 0.0272(5) Uani 1 1 d . .
H30A H 1.0420 0.4025 0.3596 0.041 Uiso 1 1 calc GR .
H30B H 1.0058 0.2885 0.3418 0.041 Uiso 1 1 calc GR .
H30C H 0.8944 0.3427 0.4112 0.041 Uiso 1 1 calc GR .
C31 C 1.0664(3) 0.5069(2) 0.18077(18) 0.0290(5) Uani 1 1 d . .
H31A H 1.0647 0.5684 0.1337 0.044 Uiso 1 1 calc GR .
H31B H 1.1296 0.4488 0.1599 0.044 Uiso 1 1 calc GR .
H31C H 1.1144 0.5240 0.2325 0.044 Uiso 1 1 calc GR .
C32 C 0.7623(3) 0.5668(2) 0.06133(17) 0.0330(6) Uani 1 1 d . .
H32A H 0.6551 0.5998 0.0517 0.049 Uiso 1 1 calc GR .
H32B H 0.7915 0.5231 0.0162 0.049 Uiso 1 1 calc GR .
H32C H 0.8392 0.6212 0.0574 0.049 Uiso 1 1 calc GR .
C33 C 0.4692(3) 0.4478(2) 0.16240(17) 0.0298(5) Uani 1 1 d . .
H33A H 0.3928 0.4278 0.2123 0.045 Uiso 1 1 calc GR .
H33B H 0.4677 0.3986 0.1209 0.045 Uiso 1 1 calc GR .
H33C H 0.4397 0.5189 0.1323 0.045 Uiso 1 1 calc GR .
C34 C 0.2461(5) 0.0656(4) 0.0690(3) 0.0640(11) Uani 1 1 d . .
H34A H 0.2742 -0.0098 0.0751 0.096 Uiso 1 1 calc GR .
H34B H 0.3341 0.1048 0.0374 0.096 Uiso 1 1 calc GR .
H34C H 0.1493 0.0825 0.0357 0.096 Uiso 1 1 calc GR .
C35 C 0.2169(3) 0.0948(2) 0.15796(19) 0.0343(6) Uani 1 1 d . .
O35 O 0.2288(3) 0.03187(17) 0.22535(15) 0.0444(5) Uani 1 1 d . .
C36 C 0.1714(6) 0.2079(3) 0.1610(3) 0.0621(11) Uani 1 1 d . .
H36A H 0.2468 0.2521 0.1229 0.093 Uiso 1 1 calc GR .
H36B H 0.1745 0.2205 0.2219 0.093 Uiso 1 1 calc GR .
H36C H 0.0633 0.2251 0.1404 0.093 Uiso 1 1 calc GR .
P10 P 0.74383(9) 0.23936(6) 0.00888(5) 0.03615(16) Uani 1 1 d . U
F11 F 0.8564(3) 0.13436(18) 0.02827(18) 0.0688(6) Uani 1 1 d . .
F12 F 0.6366(4) 0.3442(2) -0.00967(19) 0.0837(9) Uani 1 1 d . .
F13 F 0.7274(4) 0.2375(2) 0.11151(16) 0.0822(6) Uani 1 1 d . U
F14 F 0.7730(4) 0.2427(2) -0.09444(16) 0.0770(6) Uani 1 1 d . U
F15 F 0.5995(4) 0.1699(3) 0.0106(3) 0.1263(16) Uani 1 1 d . .
F16 F 0.8976(4) 0.3051(2) 0.0053(2) 0.0892(10) Uani 1 1 d . .

loop_
_atom_site_aniso_label
_atom_site_aniso_U_11
_atom_site_aniso_U_22
_atom_site_aniso_U_33
_atom_site_aniso_U_23
_atom_site_aniso_U_13
_atom_site_aniso_U_12
Cl1 0.0259(3) 0.0272(3) 0.0249(3) -0.0056(2) -0.0012(2) 0.0003(2)
Rh1 0.01550(10) 0.01904(10) 0.02082(10) -0.00059(6) 0.00135(6) -0.00016(6)
N1 0.0192(9) 0.0225(9) 0.0235(9) -0.0013(7) 0.0010(7) 0.0017(7)
C2 0.0218(11) 0.0244(11) 0.0284(11) -0.0015(9) 0.0000(9) -0.0004(9)
C3 0.0217(12) 0.0348(13) 0.0258(11) -0.0038(10) 0.0025(9) -0.0010(10)
C4 0.0226(12) 0.0360(14) 0.0331(13) -0.0052(11) 0.0023(10) 0.0058(10)
C5 0.0282(13) 0.0264(12) 0.0340(13) -0.0015(10) -0.0007(10) 0.0074(10)
C6 0.0229(11) 0.0229(11) 0.0241(10) -0.0027(9) -0.0033(9) 0.0039(9)
C7 0.0275(12) 0.0219(11) 0.0256(11) -0.0003(9) -0.0019(9) 0.0016(9)
C8 0.0390(15) 0.0258(13) 0.0419(15) 0.0042(11) 0.0005(12) 0.0036(11)
C9 0.0503(18) 0.0243(13) 0.0446(16) 0.0074(11) 0.0042(13) -0.0032(12)
C10 0.0400(15) 0.0307(13) 0.0339(13) 0.0036(11) 0.0053(11) -0.0092(11)
C11 0.0286(13) 0.0291(13) 0.0309(12) -0.0005(10) 0.0037(10) -0.0051(10)
N12 0.0241(10) 0.0219(9) 0.0239(9) 0.0011(7) 0.0010(8) -0.0021(8)
C13 0.0277(13) 0.0240(12) 0.0347(13) -0.0015(10) 0.0004(10) -0.0008(10)
C14 0.0326(14) 0.0208(11) 0.0451(15) 0.0008(10) -0.0021(11) -0.0021(10)
C15 0.0293(13) 0.0296(13) 0.0431(15) 0.0068(11) 0.0028(11) -0.0043(11)
C16 0.0317(14) 0.0344(14) 0.0358(13) -0.0007(11) 0.0065(11) -0.0021(11)
C17 0.0316(13) 0.0272(12) 0.0331(13) -0.0020(10) 0.0026(10) -0.0023(10)
C18 0.0213(11) 0.0229(11) 0.0275(11) 0.0000(9) -0.0016(9) -0.0005(9)
C19 0.0217(11) 0.0226(11) 0.0265(11) -0.0010(9) -0.0007(9) 0.0000(9)
C20 0.0247(12) 0.0238(11) 0.0239(11) -0.0035(9) -0.0001(9) 0.0007(9)
C21 0.0237(11) 0.0203(10) 0.0256(11) -0.0028(8) -0.0029(9) -0.0016(9)
C22 0.0187(10) 0.0215(10) 0.0247(11) -0.0012(8) -0.0006(8) 0.0001(8)
C23 0.0282(12) 0.0280(12) 0.0247(11) -0.0054(9) -0.0008(9) -0.0024(10)
C24 0.0294(13) 0.0256(11) 0.0280(12) -0.0054(9) -0.0034(10) -0.0059(10)
C25 0.0191(11) 0.0184(10) 0.0259(11) -0.0048(8) 0.0017(8) -0.0024(8)
C26 0.0192(11) 0.0240(11) 0.0245(10) -0.0068(9) -0.0013(8) -0.0019(9)
C27 0.0212(11) 0.0288(11) 0.0201(10) -0.0033(9) 0.0026(8) -0.0018(9)
C28 0.0147(10) 0.0242(11) 0.0273(11) -0.0063(9) 0.0038(8) 0.0005(8)
C29 0.0162(10) 0.0190(10) 0.0281(11) -0.0047(8) 0.0002(8) 0.0021(8)
C30 0.0219(11) 0.0249(11) 0.0337(12) -0.0014(9) -0.0054(9) 0.0007(9)
C31 0.0179(11) 0.0328(13) 0.0361(13) -0.0068(10) 0.0042(9) -0.0020(10)
C32 0.0303(13) 0.0405(14) 0.0254(12) 0.0022(10) 0.0005(10) -0.0049(11)
C33 0.0206(12) 0.0388(14) 0.0290(12) -0.0019(10) -0.0040(9) -0.0016(10)
C34 0.056(2) 0.097(3) 0.0441(19) -0.025(2) 0.0004(17) -0.010(2)
C35 0.0322(14) 0.0351(14) 0.0366(14) -0.0063(11) -0.0060(11) -0.0056(11)
O35 0.0538(14) 0.0326(10) 0.0442(12) -0.0019(9) -0.0016(10) 0.0031(10)
C36 0.082(3) 0.0345(17) 0.071(2) -0.0041(16) -0.035(2) 0.0047(18)
P10 0.0372(4) 0.0314(3) 0.0363(4) 0.0015(3) 0.0064(3) -0.0028(3)
F11 0.0732(16) 0.0440(12) 0.0851(17) -0.0055(11) -0.0035(13) 0.0123(11)
F12 0.095(2) 0.0651(16) 0.0785(17) 0.0041(13) -0.0040(15) 0.0414(15)
F13 0.1115(14) 0.0816(12) 0.0435(10) 0.0024(9) 0.0147(10) 0.0162(12)
F14 0.0948(13) 0.0883(12) 0.0462(10) -0.0093(10) -0.0009(10) -0.0015(11)
F15 0.0567(17) 0.105(3) 0.205(4) 0.028(3) -0.021(2) -0.0477(18)
F16 0.0804(19) 0.0770(18) 0.103(2) 0.0304(16) -0.0346(16) -0.0399(15)

loop_
_atom_type_symbol
_atom_type_description
_atom_type_scat_dispersion_real
_atom_type_scat_dispersion_imag
_atom_type_scat_source
C C 0.0181 0.0091 'International Tables Vol C Tables 4.2.6.8 and 6.1.1.4'
H H 0.0000 0.0000 'International Tables Vol C Tables 4.2.6.8 and 6.1.1.4'
Cl Cl 0.3639 0.7018 'International Tables Vol C Tables 4.2.6.8 and 6.1.1.4'
F F 0.0727 0.0534 'International Tables Vol C Tables 4.2.6.8 and 6.1.1.4'
N N 0.0311 0.0180 'International Tables Vol C Tables 4.2.6.8 and 6.1.1.4'
O O 0.0492 0.0322 'International Tables Vol C Tables 4.2.6.8 and 6.1.1.4'
P P 0.2955 0.4335 'International Tables Vol C Tables 4.2.6.8 and 6.1.1.4'
Rh Rh 0.0927 3.6045 'International Tables Vol C Tables 4.2.6.8 and 6.1.1.4'

loop_
_citation_id
_citation_doi
_citation_year
1 10.1016/j.jinorgbio.2015.10.008 2015

loop_
_geom_angle_atom_site_label_1
_geom_angle_atom_site_label_2
_geom_angle_atom_site_label_3
_geom_angle
N1 Rh1 Cl1 87.46(6)
N1 Rh1 C25 106.56(8)
N1 Rh1 C26 97.86(8)
N1 Rh1 C27 123.16(9)
N1 Rh1 C28 161.68(9)
N1 Rh1 C29 141.91(8)
N12 Rh1 Cl1 88.18(6)
N12 Rh1 N1 76.63(8)
N12 Rh1 C25 161.15(9)
N12 Rh1 C26 122.45(9)
N12 Rh1 C27 97.20(9)
N12 Rh1 C28 106.25(9)
N12 Rh1 C29 141.46(8)
C25 Rh1 Cl1 110.38(6)
C25 Rh1 C29 38.65(8)
C26 Rh1 Cl1 149.35(7)
C26 Rh1 C25 39.18(9)
C26 Rh1 C29 64.94(9)
C27 Rh1 Cl1 149.35(7)
C27 Rh1 C25 65.21(9)
C27 Rh1 C26 38.68(9)
C27 Rh1 C28 39.00(9)
C27 Rh1 C29 64.81(9)
C28 Rh1 Cl1 110.56(7)
C28 Rh1 C25 64.91(9)
C28 Rh1 C26 65.03(9)
C28 Rh1 C29 38.38(9)
C29 Rh1 Cl1 92.50(6)
C2 N1 Rh1 124.47(16)
C2 N1 C6 119.1(2)
C6 N1 Rh1 116.39(16)
N1 C2 H2 118.9
N1 C2 C3 122.2(2)
C3 C2 H2 118.9
C2 C3 H3 120.6
C4 C3 C2 118.7(2)
C4 C3 H3 120.6
C3 C4 H4 120.2
C5 C4 C3 119.5(2)
C5 C4 H4 120.2
C4 C5 H5 120.4
C4 C5 C6 119.2(2)
C6 C5 H5 120.4
N1 C6 C5 121.2(2)
N1 C6 C7 114.9(2)
C5 C6 C7 123.8(2)
C8 C7 C6 123.5(2)
N12 C7 C6 114.9(2)
N12 C7 C8 121.5(2)
C7 C8 H8 120.4
C9 C8 C7 119.2(3)
C9 C8 H8 120.4
C8 C9 H9 120.5
C8 C9 C10 119.1(3)
C10 C9 H9 120.5
C9 C10 H10 120.5
C11 C10 C9 119.1(3)
C11 C10 H10 120.5
C10 C11 H11 118.9
N12 C11 C10 122.1(3)
N12 C11 H11 118.9
C7 N12 Rh1 116.83(16)
C11 N12 Rh1 124.24(17)
C11 N12 C7 118.9(2)
C14 C13 H13 119.5
C14 C13 C18 121.0(3)
C18 C13 H13 119.5
C13 C14 H14 120.0
C15 C14 C13 119.9(3)
C15 C14 H14 120.0
C14 C15 H15 119.9
C16 C15 C14 120.1(3)
C16 C15 H15 119.9
C15 C16 H16 119.9
C15 C16 C17 120.1(3)
C17 C16 H16 119.9
C16 C17 H17 119.8
C16 C17 C18 120.4(3)
C18 C17 H17 119.8
C13 C18 C17 118.4(2)
C13 C18 C19 120.7(2)
C17 C18 C19 120.9(2)
C20 C19 C18 121.8(2)
C20 C19 C24 118.1(2)
C24 C19 C18 120.1(2)
C19 C20 H20 119.4
C21 C20 C19 121.2(2)
C21 C20 H20 119.4
C20 C21 H21 119.8
C20 C21 C22 120.4(2)
C22 C21 H21 119.8
C21 C22 C23 118.6(2)
C21 C22 C25 122.9(2)
C23 C22 C25 118.5(2)
C22 C23 H23 119.7
C24 C23 C22 120.7(2)
C24 C23 H23 119.7
C19 C24 H24 119.5
C23 C24 C19 121.0(2)
C23 C24 H24 119.5
C22 C25 Rh1 129.39(16)
C26 C25 Rh1 70.28(13)
C26 C25 C22 124.4(2)
C29 C25 Rh1 71.17(13)
C29 C25 C22 127.7(2)
C29 C25 C26 107.6(2)
C25 C26 Rh1 70.54(12)
C25 C26 C33 126.1(2)
C27 C26 Rh1 70.48(13)
C27 C26 C25 107.9(2)
C27 C26 C33 126.1(2)
C33 C26 Rh1 124.68(17)
C26 C27 Rh1 70.84(13)
C26 C27 C28 108.0(2)
C26 C27 C32 125.4(2)
C28 C27 Rh1 70.52(13)
C28 C27 C32 126.5(2)
C32 C27 Rh1 126.43(18)
C27 C28 Rh1 70.48(13)
C27 C28 C31 126.2(2)
C29 C28 Rh1 71.61(12)
C29 C28 C27 108.4(2)
C29 C28 C31 125.1(2)
C31 C28 Rh1 129.43(17)
C25 C29 Rh1 70.17(12)
C25 C29 C30 125.9(2)
C28 C29 Rh1 70.01(13)
C28 C29 C25 108.2(2)
C28 C29 C30 125.8(2)
C30 C29 Rh1 126.90(16)
C29 C30 H30A 109.5
C29 C30 H30B 109.5
C29 C30 H30C 109.5
H30A C30 H30B 109.5
H30A C30 H30C 109.5
H30B C30 H30C 109.5
C28 C31 H31A 109.5
C28 C31 H31B 109.5
C28 C31 H31C 109.5
H31A C31 H31B 109.5
H31A C31 H31C 109.5
H31B C31 H31C 109.5
C27 C32 H32A 109.5
C27 C32 H32B 109.5
C27 C32 H32C 109.5
H32A C32 H32B 109.5
H32A C32 H32C 109.5
H32B C32 H32C 109.5
C26 C33 H33A 109.5
C26 C33 H33B 109.5
C26 C33 H33C 109.5
H33A C33 H33B 109.5
H33A C33 H33C 109.5
H33B C33 H33C 109.5
H34A C34 H34B 109.5
H34A C34 H34C 109.5
H34B C34 H34C 109.5
C35 C34 H34A 109.5
C35 C34 H34B 109.5
C35 C34 H34C 109.5
C34 C35 C36 116.7(3)
O35 C35 C34 122.7(3)
O35 C35 C36 120.6(3)
C35 C36 H36A 109.5
C35 C36 H36B 109.5
C35 C36 H36C 109.5
H36A C36 H36B 109.5
H36A C36 H36C 109.5
H36B C36 H36C 109.5
F12 P10 F11 178.58(18)
F12 P10 F13 91.92(15)
F12 P10 F14 89.58(16)
F12 P10 F16 90.00(18)
F13 P10 F11 87.70(15)
F13 P10 F14 176.08(18)
F13 P10 F16 88.50(18)
F14 P10 F11 90.71(15)
F15 P10 F11 88.50(18)
F15 P10 F12 92.9(2)
F15 P10 F13 92.9(2)
F15 P10 F14 90.6(2)
F15 P10 F16 176.7(2)
F16 P10 F11 88.62(16)
F16 P10 F14 87.88(17)

loop_
_geom_bond_atom_site_label_1
_geom_bond_atom_site_label_2
_geom_bond_distance
Cl1 Rh1 2.3859(6)
Rh1 N1 2.109(2)
Rh1 N12 2.099(2)
Rh1 C25 2.163(2)
Rh1 C26 2.160(2)
Rh1 C27 2.155(2)
Rh1 C28 2.155(2)
Rh1 C29 2.176(2)
N1 C2 1.343(3)
N1 C6 1.354(3)
C2 H2 0.9500
C2 C3 1.388(3)
C3 H3 0.9500
C3 C4 1.384(4)
C4 H4 0.9500
C4 C5 1.380(4)
C5 H5 0.9500
C5 C6 1.395(3)
C6 C7 1.469(4)
C7 C8 1.389(4)
C7 N12 1.351(3)
C8 H8 0.9500
C8 C9 1.384(4)
C9 H9 0.9500
C9 C10 1.386(4)
C10 H10 0.9500
C10 C11 1.382(4)
C11 H11 0.9500
C11 N12 1.346(3)
C13 H13 0.9500
C13 C14 1.389(4)
C13 C18 1.396(4)
C14 H14 0.9500
C14 C15 1.384(4)
C15 H15 0.9500
C15 C16 1.382(4)
C16 H16 0.9500
C16 C17 1.395(4)
C17 H17 0.9500
C17 C18 1.400(4)
C18 C19 1.481(3)
C19 C20 1.397(3)
C19 C24 1.399(3)
C20 H20 0.9500
C20 C21 1.390(3)
C21 H21 0.9500
C21 C22 1.399(3)
C22 C23 1.400(3)
C22 C25 1.471(3)
C23 H23 0.9500
C23 C24 1.387(4)
C24 H24 0.9500
C25 C26 1.449(3)
C25 C29 1.436(3)
C26 C27 1.429(3)
C26 C33 1.486(3)
C27 C28 1.439(3)
C27 C32 1.495(3)
C28 C29 1.424(3)
C28 C31 1.499(3)
C29 C30 1.495(3)
C30 H30A 0.9800
C30 H30B 0.9800
C30 H30C 0.9800
C31 H31A 0.9800
C31 H31B 0.9800
C31 H31C 0.9800
C32 H32A 0.9800
C32 H32B 0.9800
C32 H32C 0.9800
C33 H33A 0.9800
C33 H33B 0.9800
C33 H33C 0.9800
C34 H34A 0.9800
C34 H34B 0.9800
C34 H34C 0.9800
C34 C35 1.486(4)
C35 O35 1.208(4)
C35 C36 1.497(4)
C36 H36A 0.9800
C36 H36B 0.9800
C36 H36C 0.9800
P10 F11 1.599(2)
P10 F12 1.573(2)
P10 F13 1.573(2)
P10 F14 1.587(2)
P10 F15 1.554(3)
P10 F16 1.587(3)

loop_
_geom_torsion_atom_site_label_1
_geom_torsion_atom_site_label_2
_geom_torsion_atom_site_label_3
_geom_torsion_atom_site_label_4
_geom_torsion
Rh1 N1 C2 C3 -179.40(18)
Rh1 N1 C6 C5 178.80(19)
Rh1 N1 C6 C7 -4.2(3)
Rh1 C25 C26 C27 60.90(16)
Rh1 C25 C26 C33 -119.3(2)
Rh1 C25 C29 C28 -59.90(15)
Rh1 C25 C29 C30 121.8(2)
Rh1 C26 C27 C28 61.07(16)
Rh1 C26 C27 C32 -121.6(3)
Rh1 C27 C28 C29 61.95(15)
Rh1 C27 C28 C31 -125.1(2)
Rh1 C28 C29 C25 60.01(15)
Rh1 C28 C29 C30 -121.7(2)
N1 C2 C3 C4 0.1(4)
N1 C6 C7 C8 -177.5(2)
N1 C6 C7 N12 0.1(3)
C2 N1 C6 C5 -1.9(4)
C2 N1 C6 C7 175.0(2)
C2 C3 C4 C5 -1.2(4)
C3 C4 C5 C6 0.6(4)
C4 C5 C6 N1 0.9(4)
C4 C5 C6 C7 -175.8(2)
C5 C6 C7 C8 -0.6(4)
C5 C6 C7 N12 177.0(2)
C6 N1 C2 C3 1.4(4)
C6 C7 C8 C9 176.9(3)
C6 C7 N12 Rh1 4.0(3)
C6 C7 N12 C11 -176.5(2)
C7 C8 C9 C10 -0.1(5)
C8 C7 N12 Rh1 -178.2(2)
C8 C7 N12 C11 1.2(4)
C8 C9 C10 C11 0.1(5)
C9 C10 C11 N12 0.5(4)
C10 C11 N12 Rh1 178.2(2)
C10 C11 N12 C7 -1.2(4)
N12 C7 C8 C9 -0.6(4)
C13 C14 C15 C16 -0.6(4)
C13 C18 C19 C20 -148.7(2)
C13 C18 C19 C24 31.1(4)
C14 C13 C18 C17 0.5(4)
C14 C13 C18 C19 -179.0(2)
C14 C15 C16 C17 0.2(4)
C15 C16 C17 C18 0.5(4)
C16 C17 C18 C13 -0.8(4)
C16 C17 C18 C19 178.7(2)
C17 C18 C19 C20 31.8(4)
C17 C18 C19 C24 -148.4(3)
C18 C13 C14 C15 0.2(4)
C18 C19 C20 C21 -179.4(2)
C18 C19 C24 C23 179.5(2)
C19 C20 C21 C22 0.0(4)
C20 C19 C24 C23 -0.7(4)
C20 C21 C22 C23 -1.0(4)
C20 C21 C22 C25 178.5(2)
C21 C22 C23 C24 1.1(4)
C21 C22 C25 Rh1 -36.5(3)
C21 C22 C25 C26 -128.3(3)
C21 C22 C25 C29 59.7(3)
C22 C23 C24 C19 -0.3(4)
C22 C25 C26 Rh1 124.9(2)
C22 C25 C26 C27 -174.2(2)
C22 C25 C26 C33 5.6(4)
C22 C25 C29 Rh1 -125.7(2)
C22 C25 C29 C28 174.4(2)
C22 C25 C29 C30 -3.9(4)
C23 C22 C25 Rh1 142.9(2)
C23 C22 C25 C26 51.1(3)
C23 C22 C25 C29 -120.9(3)
C24 C19 C20 C21 0.8(4)
C25 C22 C23 C24 -178.3(2)
C25 C26 C27 Rh1 -60.94(15)
C25 C26 C27 C28 0.1(3)
C25 C26 C27 C32 177.4(2)
C26 C25 C29 Rh1 61.20(15)
C26 C25 C29 C28 1.3(2)
C26 C25 C29 C30 -177.0(2)
C26 C27 C28 Rh1 -61.27(16)
C26 C27 C28 C29 0.7(3)
C26 C27 C28 C31 173.6(2)
C27 C28 C29 Rh1 -61.23(16)
C27 C28 C29 C25 -1.2(3)
C27 C28 C29 C30 177.1(2)
C29 C25 C26 Rh1 -61.77(15)
C29 C25 C26 C27 -0.9(3)
C29 C25 C26 C33 178.9(2)
C31 C28 C29 Rh1 125.8(2)
C31 C28 C29 C25 -174.2(2)
C31 C28 C29 C30 4.1(4)
C32 C27 C28 Rh1 121.5(3)
C32 C27 C28 C29 -176.6(2)
C32 C27 C28 C31 -3.7(4)
C33 C26 C27 Rh1 119.2(2)
C33 C26 C27 C28 -179.7(2)
C33 C26 C27 C32 -2.4(4)
